data_7045520
loop_
_publ_author_name
'Upmann, Daniel'
'Jones, Peter G.'

_publ_section_title
;
 Bromination and iodination of diphosphane dichalcogenides.
;
_journal_issue 8
_journal_name_full 'Dalton transactions (Cambridge, England : 2003)'
_journal_page_first 2748
_journal_page_last 2758
_journal_paper_doi 10.1039/c7dt04531j
_journal_volume 47
_journal_year 2018
_chemical_formula_sum 'C26 H24 P2 Se2'
_chemical_formula_weight 556.31
_space_group_IT_number 14
_space_group_name_Hall '-P 2yn'
_space_group_name_H-M_alt 'P 1 21/n 1'
_symmetry_cell_setting monoclinic
_symmetry_space_group_name_Hall '-P 2yn'
_symmetry_space_group_name_H-M 'P 1 21/n 1'
_atom_sites_solution_hydrogens geom
_atom_sites_solution_primary direct
_atom_sites_solution_secondary difmap
_audit_creation_method SHELXL-97
_audit_update_record
;
2017-10-11 deposited with the CCDC.
2018-02-02 downloaded from the CCDC.
;
_cell_angle_alpha 90.00
_cell_angle_beta 103.381(2)
_cell_angle_gamma 90.00
_cell_formula_units_Z 4
_cell_length_a 9.5936(2)
_cell_length_b 16.1956(3)
_cell_length_c 15.7995(3)
_cell_measurement_reflns_used 30186
_cell_measurement_temperature 100(2)
_cell_measurement_theta_max 30.8115
_cell_measurement_theta_min 2.1777
_cell_volume 2388.19(8)
_computing_cell_refinement
; 
CrysAlisPro, Oxford Diffraction Ltd., 
Version 1.171.35.21 (release 20-01-2012 CrysAlis171 .NET) 
(compiled Jan 23 2012,18:06:46) 
;
_computing_data_collection
; 
CrysAlisPro, Oxford Diffraction Ltd., 
Version 1.171.35.21 (release 20-01-2012 CrysAlis171 .NET) 
(compiled Jan 23 2012,18:06:46) 
;
_computing_data_reduction
; 
CrysAlisPro, Oxford Diffraction Ltd., 
Version 1.171.35.21 (release 20-01-2012 CrysAlis171 .NET) 
(compiled Jan 23 2012,18:06:46) 
;
_computing_molecular_graphics 'Bruker XP'
_computing_publication_material SHELXL-97
_computing_structure_refinement 'SHELXL-97 (Sheldrick, 1997)'
_computing_structure_solution 'SHELXS-97 (Sheldrick, 1990)'
_diffrn_ambient_temperature 100(2)
_diffrn_detector_area_resol_mean 16.1419
_diffrn_measured_fraction_theta_full 0.998
_diffrn_measured_fraction_theta_max 0.998
_diffrn_measurement_device_type 'Oxford Diffraction Xcalibur, Eos'
_diffrn_measurement_method \w-scan
_diffrn_radiation_monochromator graphite
_diffrn_radiation_source 'Enhance (Mo) X-ray Source'
_diffrn_radiation_type MoK\a
_diffrn_radiation_wavelength 0.71073
_diffrn_reflns_av_R_equivalents 0.0495
_diffrn_reflns_av_sigmaI/netI 0.0195
_diffrn_reflns_limit_h_max 13
_diffrn_reflns_limit_h_min -13
_diffrn_reflns_limit_k_max 22
_diffrn_reflns_limit_k_min -22
_diffrn_reflns_limit_l_max 22
_diffrn_reflns_limit_l_min -21
_diffrn_reflns_number 151754
_diffrn_reflns_theta_full 30.03
_diffrn_reflns_theta_max 30.03
_diffrn_reflns_theta_min 2.28
_exptl_absorpt_coefficient_mu 3.242
_exptl_absorpt_correction_T_max 1.00000
_exptl_absorpt_correction_T_min 0.73535
_exptl_absorpt_correction_type multi-scan
_exptl_absorpt_process_details
; 
CrysAlisPro, Oxford Diffraction Ltd., 
Version 1.171.35.21 (release 20-01-2012 CrysAlis171 .NET) 
(compiled Jan 23 2012,18:06:46) 
;
_exptl_crystal_colour colourless
_exptl_crystal_density_diffrn 1.547
_exptl_crystal_density_method 'not measured'
_exptl_crystal_description lath
_exptl_crystal_F_000 1112
_exptl_crystal_size_max 0.20
_exptl_crystal_size_mid 0.10
_exptl_crystal_size_min 0.04
_refine_diff_density_max 0.725
_refine_diff_density_min -0.356
_refine_diff_density_rms 0.072
_refine_ls_extinction_method none
_refine_ls_goodness_of_fit_ref 1.036
_refine_ls_hydrogen_treatment constr
_refine_ls_matrix_type full
_refine_ls_number_parameters 271
_refine_ls_number_reflns 6977
_refine_ls_number_restraints 0
_refine_ls_restrained_S_all 1.036
_refine_ls_R_factor_all 0.0348
_refine_ls_R_factor_gt 0.0264
_refine_ls_shift/su_max 0.002
_refine_ls_shift/su_mean 0.000
_refine_ls_structure_factor_coef Fsqd
_refine_ls_weighting_details 'calc w=1/[\s^2^(Fo^2^)+(0.0244P)^2^+1.9514P] where P=(Fo^2^+2Fc^2^)/3'
_refine_ls_weighting_scheme calc
_refine_ls_wR_factor_gt 0.0553
_refine_ls_wR_factor_ref 0.0580
_reflns_number_gt 6115
_reflns_number_total 6977
_reflns_threshold_expression >2sigma(I)
_cod_data_source_file c7dt04531j2.cif
_cod_data_source_block gisela
_cod_depositor_comments 'Adding full bibliography for 7045509--7045531.cif.'
_cod_original_cell_volume 2388.21(8)
_cod_original_sg_symbol_H-M 'P 21/n'
_cod_database_code 7045520

loop_
_symmetry_equiv_pos_as_xyz
'x, y, z'
'-x+1/2, y+1/2, -z+1/2'
'-x, -y, -z'
'x-1/2, -y-1/2, z-1/2'

loop_
_atom_site_label
_atom_site_type_symbol
_atom_site_fract_x
_atom_site_fract_y
_atom_site_fract_z
_atom_site_U_iso_or_equiv
_atom_site_adp_type
_atom_site_occupancy
_atom_site_symmetry_multiplicity
_atom_site_calc_flag
_atom_site_refinement_flags
P1 P 0.63918(4) 0.70292(2) 0.61079(2) 0.01217(8) Uani 1 1 d .
P2 P 0.75022(4) 0.84841(2) 0.39867(2) 0.01151(7) Uani 1 1 d .
Se1 Se 0.806900(18) 0.617115(10) 0.620470(11) 0.01887(4) Uani 1 1 d .
Se2 Se 0.586295(17) 0.936307(10) 0.358031(11) 0.01905(4) Uani 1 1 d .
C1 C 0.61702(17) 0.76558(10) 0.51247(10) 0.0147(3) Uani 1 1 d .
H1A H 0.5839 0.7301 0.4607 0.018 Uiso 1 1 calc R
H1B H 0.5428 0.8081 0.5123 0.018 Uiso 1 1 calc R
C2 C 0.75756(17) 0.80775(10) 0.50705(10) 0.0152(3) Uani 1 1 d .
H2A H 0.8370 0.7675 0.5225 0.018 Uiso 1 1 calc R
H2B H 0.7776 0.8534 0.5498 0.018 Uiso 1 1 calc R
C11 C 0.46411(17) 0.65632(10) 0.60285(9) 0.0144(3) Uani 1 1 d .
C12 C 0.44629(18) 0.57150(10) 0.58828(10) 0.0184(3) Uani 1 1 d .
H12 H 0.5259 0.5383 0.5838 0.022 Uiso 1 1 calc R
C13 C 0.3119(2) 0.53557(12) 0.58031(11) 0.0236(4) Uani 1 1 d .
H13 H 0.2999 0.4778 0.5706 0.028 Uiso 1 1 calc R
C14 C 0.1959(2) 0.58428(13) 0.58654(12) 0.0264(4) Uani 1 1 d .
H14 H 0.1043 0.5598 0.5811 0.032 Uiso 1 1 calc R
C15 C 0.21277(19) 0.66872(12) 0.60069(11) 0.0239(4) Uani 1 1 d .
H15 H 0.1325 0.7018 0.6043 0.029 Uiso 1 1 calc R
C16 C 0.34683(18) 0.70503(11) 0.60966(10) 0.0188(3) Uani 1 1 d .
H16 H 0.3586 0.7626 0.6204 0.023 Uiso 1 1 calc R
C21 C 0.66961(16) 0.77442(9) 0.70169(10) 0.0131(3) Uani 1 1 d .
C22 C 0.72888(17) 0.74327(11) 0.78485(10) 0.0175(3) Uani 1 1 d .
H22 H 0.7512 0.6862 0.7925 0.021 Uiso 1 1 calc R
C23 C 0.75504(19) 0.79587(12) 0.85625(11) 0.0223(3) Uani 1 1 d .
H23 H 0.7921 0.7743 0.9129 0.027 Uiso 1 1 calc R
C24 C 0.72736(19) 0.87968(12) 0.84522(11) 0.0229(4) Uani 1 1 d .
H24 H 0.7476 0.9155 0.8941 0.028 Uiso 1 1 calc R
C25 C 0.67004(18) 0.91135(11) 0.76282(11) 0.0202(3) Uani 1 1 d .
H25 H 0.6520 0.9689 0.7553 0.024 Uiso 1 1 calc R
C26 C 0.63910(17) 0.85857(10) 0.69122(10) 0.0164(3) Uani 1 1 d .
H26 H 0.5971 0.8799 0.6351 0.020 Uiso 1 1 calc R
C31 C 0.72836(17) 0.75693(10) 0.33082(10) 0.0136(3) Uani 1 1 d .
C32 C 0.84186(18) 0.70136(10) 0.33726(11) 0.0196(3) Uani 1 1 d .
H32 H 0.9323 0.7128 0.3749 0.023 Uiso 1 1 calc R
C33 C 0.8216(2) 0.62927(11) 0.28827(13) 0.0239(4) Uani 1 1 d .
H33 H 0.8987 0.5916 0.2919 0.029 Uiso 1 1 calc R
C34 C 0.6884(2) 0.61205(11) 0.23382(12) 0.0244(4) Uani 1 1 d .
H34 H 0.6750 0.5628 0.2002 0.029 Uiso 1 1 calc R
C35 C 0.5761(2) 0.66631(11) 0.22870(11) 0.0236(4) Uani 1 1 d .
H35 H 0.4849 0.6537 0.1925 0.028 Uiso 1 1 calc R
C36 C 0.59554(18) 0.73956(11) 0.27636(10) 0.0179(3) Uani 1 1 d .
H36 H 0.5185 0.7774 0.2717 0.021 Uiso 1 1 calc R
C41 C 0.92909(16) 0.88649(9) 0.40262(10) 0.0133(3) Uani 1 1 d .
C42 C 1.03503(18) 0.88955(11) 0.47954(11) 0.0202(3) Uani 1 1 d .
H42 H 1.0157 0.8691 0.5320 0.024 Uiso 1 1 calc R
C43 C 1.16906(18) 0.92253(11) 0.47980(12) 0.0220(3) Uani 1 1 d .
H43 H 1.2411 0.9243 0.5323 0.026 Uiso 1 1 calc R
C44 C 1.19749(18) 0.95273(10) 0.40353(12) 0.0206(3) Uani 1 1 d .
H44 H 1.2888 0.9757 0.4040 0.025 Uiso 1 1 calc R
C45 C 1.09279(18) 0.94953(11) 0.32634(12) 0.0205(3) Uani 1 1 d .
H45 H 1.1125 0.9703 0.2741 0.025 Uiso 1 1 calc R
C46 C 0.95907(17) 0.91588(10) 0.32570(10) 0.0165(3) Uani 1 1 d .
H46 H 0.8880 0.9129 0.2728 0.020 Uiso 1 1 calc R

loop_
_atom_site_aniso_label
_atom_site_aniso_U_11
_atom_site_aniso_U_22
_atom_site_aniso_U_33
_atom_site_aniso_U_23
_atom_site_aniso_U_13
_atom_site_aniso_U_12
P1 0.01319(18) 0.01328(17) 0.01015(16) -0.00022(13) 0.00290(14) -0.00142(14)
P2 0.01064(17) 0.01355(17) 0.01026(16) 0.00035(13) 0.00224(13) -0.00122(14)
Se1 0.01740(8) 0.01586(8) 0.02325(8) -0.00002(6) 0.00453(6) 0.00235(6)
Se2 0.01458(8) 0.01706(8) 0.02386(9) 0.00042(6) 0.00110(6) 0.00235(6)
C1 0.0141(7) 0.0194(7) 0.0108(6) 0.0009(5) 0.0031(5) -0.0034(6)
C2 0.0143(7) 0.0210(8) 0.0099(6) 0.0008(6) 0.0022(5) -0.0042(6)
C11 0.0152(7) 0.0196(7) 0.0085(6) -0.0003(5) 0.0031(5) -0.0042(6)
C12 0.0205(8) 0.0206(8) 0.0149(7) -0.0039(6) 0.0058(6) -0.0044(6)
C13 0.0280(9) 0.0247(9) 0.0194(8) -0.0058(7) 0.0080(7) -0.0127(7)
C14 0.0206(9) 0.0398(11) 0.0204(8) -0.0060(7) 0.0078(7) -0.0137(8)
C15 0.0161(8) 0.0363(10) 0.0204(8) -0.0035(7) 0.0067(6) -0.0016(7)
C16 0.0183(8) 0.0219(8) 0.0165(7) -0.0014(6) 0.0046(6) -0.0014(6)
C21 0.0116(7) 0.0160(7) 0.0122(6) -0.0015(5) 0.0036(5) -0.0034(5)
C22 0.0172(8) 0.0195(8) 0.0151(7) 0.0007(6) 0.0025(6) -0.0022(6)
C23 0.0189(8) 0.0344(10) 0.0122(7) -0.0024(7) 0.0007(6) -0.0015(7)
C24 0.0180(8) 0.0312(9) 0.0198(8) -0.0115(7) 0.0049(6) -0.0039(7)
C25 0.0186(8) 0.0186(8) 0.0249(8) -0.0059(6) 0.0082(7) -0.0026(6)
C26 0.0160(7) 0.0176(7) 0.0161(7) 0.0000(6) 0.0046(6) -0.0007(6)
C31 0.0153(7) 0.0151(7) 0.0116(6) -0.0001(5) 0.0056(5) -0.0019(6)
C32 0.0145(8) 0.0192(8) 0.0255(8) -0.0014(6) 0.0059(6) -0.0015(6)
C33 0.0231(9) 0.0185(8) 0.0340(10) -0.0035(7) 0.0144(7) 0.0000(7)
C34 0.0326(10) 0.0189(8) 0.0249(9) -0.0071(7) 0.0129(7) -0.0066(7)
C35 0.0240(9) 0.0259(9) 0.0192(8) -0.0055(7) 0.0017(7) -0.0067(7)
C36 0.0174(8) 0.0219(8) 0.0137(7) -0.0016(6) 0.0025(6) -0.0008(6)
C41 0.0122(7) 0.0121(7) 0.0164(7) -0.0011(5) 0.0050(5) -0.0007(5)
C42 0.0169(8) 0.0258(9) 0.0172(7) 0.0019(6) 0.0026(6) -0.0048(6)
C43 0.0145(8) 0.0258(9) 0.0233(8) -0.0020(7) -0.0003(6) -0.0039(6)
C44 0.0145(8) 0.0177(8) 0.0314(9) -0.0029(7) 0.0095(7) -0.0028(6)
C45 0.0207(8) 0.0209(8) 0.0233(8) 0.0012(6) 0.0118(7) -0.0028(6)
C46 0.0166(7) 0.0176(7) 0.0159(7) 0.0003(6) 0.0052(6) -0.0005(6)

loop_
_atom_type_symbol
_atom_type_description
_atom_type_scat_dispersion_real
_atom_type_scat_dispersion_imag
_atom_type_scat_source
C C 0.0033 0.0016 'International Tables Vol C Tables 4.2.6.8 and 6.1.1.4'
H H 0.0000 0.0000 'International Tables Vol C Tables 4.2.6.8 and 6.1.1.4'
P P 0.1023 0.0942 'International Tables Vol C Tables 4.2.6.8 and 6.1.1.4'
Se Se -0.0929 2.2259 'International Tables Vol C Tables 4.2.6.8 and 6.1.1.4'

loop_
_geom_angle_atom_site_label_1
_geom_angle_atom_site_label_2
_geom_angle_atom_site_label_3
_geom_angle
C21 P1 C11 107.22(7)
C21 P1 C1 106.52(7)
C11 P1 C1 104.36(7)
C21 P1 Se1 112.55(5)
C11 P1 Se1 114.16(6)
C1 P1 Se1 111.42(5)
C41 P2 C31 106.13(7)
C41 P2 C2 105.11(7)
C31 P2 C2 103.57(7)
C41 P2 Se2 114.50(5)
C31 P2 Se2 113.32(5)
C2 P2 Se2 113.23(6)
C2 C1 P1 111.39(10)
C1 C2 P2 111.77(10)
C12 C11 C16 119.84(15)
C12 C11 P1 119.68(13)
C16 C11 P1 120.47(12)
C13 C12 C11 120.07(16)
C14 C13 C12 119.81(17)
C13 C14 C15 120.40(17)
C14 C15 C16 120.21(17)
C15 C16 C11 119.67(16)
C26 C21 C22 119.46(14)
C26 C21 P1 122.56(12)
C22 C21 P1 117.97(12)
C23 C22 C21 119.95(16)
C24 C23 C22 120.32(16)
C23 C24 C25 120.14(16)
C24 C25 C26 119.87(16)
C25 C26 C21 120.21(15)
C36 C31 C32 120.08(15)
C36 C31 P2 119.68(12)
C32 C31 P2 120.11(12)
C33 C32 C31 119.61(16)
C32 C33 C34 120.16(17)
C35 C34 C33 120.09(16)
C34 C35 C36 120.37(16)
C31 C36 C35 119.67(16)
C42 C41 C46 119.46(15)
C42 C41 P2 122.44(12)
C46 C41 P2 118.08(12)
C43 C42 C41 120.22(15)
C44 C43 C42 120.07(16)
C43 C44 C45 120.16(15)
C44 C45 C46 119.91(15)
C45 C46 C41 120.17(15)

loop_
_geom_bond_atom_site_label_1
_geom_bond_atom_site_label_2
_geom_bond_distance
P1 C21 1.8151(15)
P1 C11 1.8190(16)
P1 C1 1.8263(15)
P1 Se1 2.1047(4)
P2 C41 1.8109(16)
P2 C31 1.8123(16)
P2 C2 1.8207(15)
P2 Se2 2.1082(4)
C1 C2 1.531(2)
C11 C12 1.397(2)
C11 C16 1.398(2)
C12 C13 1.393(2)
C13 C14 1.386(3)
C14 C15 1.389(3)
C15 C16 1.391(2)
C21 C26 1.396(2)
C21 C22 1.399(2)
C22 C23 1.389(2)
C23 C24 1.386(3)
C24 C25 1.389(3)
C25 C26 1.394(2)
C31 C36 1.391(2)
C31 C32 1.398(2)
C32 C33 1.389(2)
C33 C34 1.393(3)
C34 C35 1.378(3)
C35 C36 1.394(2)
C41 C42 1.393(2)
C41 C46 1.396(2)
C42 C43 1.391(2)
C43 C44 1.385(2)
C44 C45 1.390(3)
C45 C46 1.392(2)

loop_
_geom_torsion_atom_site_label_1
_geom_torsion_atom_site_label_2
_geom_torsion_atom_site_label_3
_geom_torsion_atom_site_label_4
_geom_torsion
C21 P1 C1 C2 68.56(12)
C11 P1 C1 C2 -178.20(11)
Se1 P1 C1 C2 -54.54(12)
P1 C1 C2 P2 165.52(8)
C41 P2 C2 C1 -174.77(11)
C31 P2 C2 C1 -63.60(13)
Se2 P2 C2 C1 59.54(12)
C21 P1 C11 C12 -136.53(13)
C1 P1 C11 C12 110.73(13)
Se1 P1 C11 C12 -11.15(14)
C21 P1 C11 C16 44.62(14)
C1 P1 C11 C16 -68.13(14)
Se1 P1 C11 C16 170.00(11)
C16 C11 C12 C13 0.2(2)
P1 C11 C12 C13 -178.67(12)
C11 C12 C13 C14 0.2(3)
C12 C13 C14 C15 0.0(3)
C13 C14 C15 C16 -0.7(3)
C14 C15 C16 C11 1.1(3)
C12 C11 C16 C15 -0.9(2)
P1 C11 C16 C15 177.98(13)
C11 P1 C21 C26 -95.18(14)
C1 P1 C21 C26 16.09(15)
Se1 P1 C21 C26 138.48(12)
C11 P1 C21 C22 86.23(13)
C1 P1 C21 C22 -162.50(12)
Se1 P1 C21 C22 -40.12(13)
C26 C21 C22 C23 0.9(2)
P1 C21 C22 C23 179.51(13)
C21 C22 C23 C24 -2.3(3)
C22 C23 C24 C25 1.5(3)
C23 C24 C25 C26 0.6(3)
C24 C25 C26 C21 -2.0(2)
C22 C21 C26 C25 1.2(2)
P1 C21 C26 C25 -177.34(12)
C41 P2 C31 C36 -144.27(13)
C2 P2 C31 C36 105.30(13)
Se2 P2 C31 C36 -17.78(14)
C41 P2 C31 C32 39.80(15)
C2 P2 C31 C32 -70.63(14)
Se2 P2 C31 C32 166.29(11)
C36 C31 C32 C33 0.7(2)
P2 C31 C32 C33 176.62(13)
C31 C32 C33 C34 -0.7(3)
C32 C33 C34 C35 -0.3(3)
C33 C34 C35 C36 1.4(3)
C32 C31 C36 C35 0.4(2)
P2 C31 C36 C35 -175.56(13)
C34 C35 C36 C31 -1.4(3)
C31 P2 C41 C42 -116.15(14)
C2 P2 C41 C42 -6.82(16)
Se2 P2 C41 C42 118.08(13)
C31 P2 C41 C46 65.75(14)
C2 P2 C41 C46 175.08(12)
Se2 P2 C41 C46 -60.03(13)
C46 C41 C42 C43 0.7(3)
P2 C41 C42 C43 -177.34(13)
C41 C42 C43 C44 0.2(3)
C42 C43 C44 C45 -0.6(3)
C43 C44 C45 C46 0.0(3)
C44 C45 C46 C41 1.0(2)
C42 C41 C46 C45 -1.3(2)
P2 C41 C46 C45 176.82(13)
